data_7103087
loop_
_publ_author_name
'Semenov, Sergey N'
'Rogachev, Andrey Yu'
'Eliseeva, Svetlana V'
'Pettinari, Claudio'
'Marchetti, Fabio'
'Drozdov, Andrey A'
'Troyanov, Sergey I'

_publ_section_title
;
 First direct assembly of molecular helical complexes into a
 coordination polymer.
;
_journal_issue 17
_journal_name_full 'Chemical communications (Cambridge, England)'
_journal_page_first 1992
_journal_page_last 1994
_journal_paper_doi 10.1039/b719171e
_journal_year 2008
_chemical_formula_moiety '[Tb2(C24H20N4O4)3(C3H7NO)2]'
_chemical_formula_sum 'C78 H74 N14 O14 Tb2'
_chemical_formula_weight 1749.35
_chemical_name_common (Tb2(Q2Q)3(DMF)2)
_chemical_name_systematic
;
?
;
_space_group_IT_number 2
_symmetry_cell_setting triclinic
_symmetry_space_group_name_Hall '-P 1'
_symmetry_space_group_name_H-M 'P -1'
_atom_sites_solution_hydrogens geom
_atom_sites_solution_primary direct
_atom_sites_solution_secondary difmap
_audit_creation_method SHELXL-97
_cell_angle_alpha 96.03(3)
_cell_angle_beta 90.17(3)
_cell_angle_gamma 111.71(3)
_cell_formula_units_Z 2
_cell_length_a 12.807(3)
_cell_length_b 14.379(3)
_cell_length_c 21.830(4)
_cell_measurement_reflns_used 32278
_cell_measurement_temperature 180(2)
_cell_measurement_theta_max 32.7980
_cell_measurement_theta_min 2.2813
_cell_volume 3710.4(13)
_computing_structure_refinement 'SHELXL-97 (Sheldrick, 1997)'
_computing_structure_solution 'SHELXS-97 (Sheldrick, 1990)'
_diffrn_ambient_temperature 180(2)
_diffrn_measured_fraction_theta_full 0.998
_diffrn_measured_fraction_theta_max 0.998
_diffrn_measurement_device_type IPDS(Stoe)
_diffrn_measurement_method '\f oscillation scan'
_diffrn_radiation_monochromator graphite
_diffrn_radiation_source 'fine-focus sealed tube'
_diffrn_radiation_type MoK\a
_diffrn_radiation_wavelength 0.71073
_diffrn_reflns_av_R_equivalents 0.0877
_diffrn_reflns_av_sigmaI/netI 0.0799
_diffrn_reflns_limit_h_max 16
_diffrn_reflns_limit_h_min -16
_diffrn_reflns_limit_k_max 18
_diffrn_reflns_limit_k_min -18
_diffrn_reflns_limit_l_max 27
_diffrn_reflns_limit_l_min -27
_diffrn_reflns_number 101982
_diffrn_reflns_theta_full 27.10
_diffrn_reflns_theta_max 27.10
_diffrn_reflns_theta_min 2.29
_exptl_absorpt_coefficient_mu 1.966
_exptl_absorpt_correction_T_max 1.000
_exptl_absorpt_correction_T_min 0.748
_exptl_absorpt_correction_type numerical
_exptl_crystal_colour colorless
_exptl_crystal_density_diffrn 1.566
_exptl_crystal_density_method 'not measured'
_exptl_crystal_description prism
_exptl_crystal_F_000 1764
_exptl_crystal_size_max 0.14
_exptl_crystal_size_mid 0.11
_exptl_crystal_size_min 0.05
_refine_diff_density_max 3.308
_refine_diff_density_min -1.247
_refine_diff_density_rms 0.181
_refine_ls_extinction_method none
_refine_ls_goodness_of_fit_ref 1.203
_refine_ls_hydrogen_treatment constr
_refine_ls_matrix_type full
_refine_ls_number_parameters 893
_refine_ls_number_reflns 16377
_refine_ls_number_restraints 0
_refine_ls_restrained_S_all 1.203
_refine_ls_R_factor_all 0.1187
_refine_ls_R_factor_gt 0.0785
_refine_ls_shift/su_max 0.002
_refine_ls_shift/su_mean 0.000
_refine_ls_structure_factor_coef Fsqd
_refine_ls_weighting_details 'calc w=1/[\s^2^(Fo^2^)+(0.0877P)^2^+0.0000P] where P=(Fo^2^+2Fc^2^)/3'
_refine_ls_weighting_scheme calc
_refine_ls_wR_factor_gt 0.1610
_refine_ls_wR_factor_ref 0.1774
_reflns_number_gt 12763
_reflns_number_total 16377
_reflns_threshold_expression >2sigma(I)
_cod_data_source_file b719171e.txt
_cod_data_source_block Tb2q2qDMF
_cod_original_sg_symbol_H-M P-1
_cod_database_code 7103087

loop_
_symmetry_equiv_pos_as_xyz
'x, y, z'
'-x, -y, -z'

loop_
_atom_site_label
_atom_site_type_symbol
_atom_site_fract_x
_atom_site_fract_y
_atom_site_fract_z
_atom_site_U_iso_or_equiv
_atom_site_adp_type
_atom_site_occupancy
_atom_site_symmetry_multiplicity
_atom_site_calc_flag
_atom_site_refinement_flags
_atom_site_disorder_assembly
_atom_site_disorder_group
Tb1 Tb 0.48133(3) 0.08451(3) 0.256264(16) 0.02336(11) Uani 1 1 d . . .
O1 O 0.4059(4) 0.1238(4) 0.3460(2) 0.0256(11) Uani 1 1 d . . .
N1 N 0.2955(5) 0.1014(5) 0.4312(3) 0.0284(15) Uani 1 1 d . . .
C1 C 0.3250(6) 0.0679(6) 0.3754(3) 0.0251(16) Uani 1 1 d . . .
Tb2 Tb 0.40996(3) -0.36906(3) 0.247544(15) 0.02246(11) Uani 1 1 d . . .
O2 O 0.3222(4) -0.0589(4) 0.2659(2) 0.0298(12) Uani 1 1 d . . .
C2 C 0.2464(6) -0.0314(6) 0.3597(3) 0.0249(17) Uani 1 1 d . . .
N2 N 0.1990(6) 0.0280(5) 0.4522(3) 0.0368(17) Uani 1 1 d . . .
O3 O 0.3286(4) -0.4260(4) 0.1507(2) 0.0311(13) Uani 1 1 d . . .
N3 N 0.2380(6) -0.4272(6) 0.0581(3) 0.0396(18) Uani 1 1 d . . .
C3 C 0.1706(7) -0.0499(7) 0.4101(4) 0.0342(19) Uani 1 1 d . . .
O4 O 0.2778(4) -0.2940(4) 0.2386(2) 0.0299(12) Uani 1 1 d . . .
N4 N 0.1682(6) -0.3817(5) 0.0349(3) 0.0393(18) Uani 1 1 d . A .
C4 C 0.0725(7) -0.1423(7) 0.4202(4) 0.046(2) Uani 1 1 d . . .
H4B H 0.0384 -0.1301 0.4577 0.069 Uiso 1 1 calc R . .
H4C H 0.0975 -0.1970 0.4231 0.069 Uiso 1 1 calc R . .
H4D H 0.0185 -0.1593 0.3862 0.069 Uiso 1 1 calc R . .
O5 O 0.3749(4) 0.0669(4) 0.1675(2) 0.0334(13) Uani 1 1 d . . .
N5 N 0.2889(5) 0.0049(5) 0.0699(3) 0.0316(16) Uani 1 1 d . . .
C5 C 0.3393(7) 0.1989(6) 0.4656(3) 0.0291(18) Uani 1 1 d . . .
O6 O 0.5338(4) -0.0216(4) 0.1855(2) 0.0279(12) Uani 1 1 d . . .
N6 N 0.2997(6) -0.0550(6) 0.0178(3) 0.0383(18) Uani 1 1 d . B .
C6 C 0.4522(7) 0.2591(6) 0.4634(3) 0.0320(19) Uani 1 1 d . . .
H6B H 0.4997 0.2369 0.4391 0.038 Uiso 1 1 calc R . .
O7 O 0.5788(4) -0.3841(4) 0.2554(2) 0.0304(13) Uani 1 1 d . B .
N7 N 0.7737(5) -0.3326(5) 0.2647(3) 0.0266(14) Uani 1 1 d . B .
C7 C 0.4927(8) 0.3515(7) 0.4976(4) 0.042(2) Uani 1 1 d . . .
H7A H 0.5680 0.3928 0.4959 0.050 Uiso 1 1 calc R . .
O8 O 0.5290(4) -0.2457(4) 0.1891(2) 0.0268(12) Uani 1 1 d . B .
N8 N 0.8701(5) -0.2573(5) 0.2459(3) 0.0337(16) Uani 1 1 d . B .
C8 C 0.4231(10) 0.3840(8) 0.5346(5) 0.063(3) Uani 1 1 d . . .
H8B H 0.4520 0.4463 0.5583 0.076 Uiso 1 1 calc R . .
O9 O 0.6711(4) 0.1678(4) 0.2498(2) 0.0271(12) Uani 1 1 d . . .
N9 N 0.8562(5) 0.1781(5) 0.2431(3) 0.0272(14) Uani 1 1 d . . .
C9 C 0.3105(10) 0.3243(10) 0.5365(6) 0.081(4) Uani 1 1 d . . .
H9A H 0.2629 0.3464 0.5608 0.097 Uiso 1 1 calc R . .
O10 O 0.5628(4) 0.0153(4) 0.3241(2) 0.0267(12) Uani 1 1 d . . .
N10 N 0.9287(5) 0.1383(5) 0.2688(3) 0.0273(14) Uani 1 1 d . . .
C10 C 0.2699(9) 0.2311(8) 0.5015(5) 0.053(3) Uani 1 1 d . . .
H10B H 0.1943 0.1901 0.5025 0.064 Uiso 1 1 calc R . .
O11 O 0.3149(4) -0.4148(4) 0.3347(2) 0.0286(12) Uani 1 1 d . . .
C11 C 0.2452(6) -0.0896(6) 0.3022(4) 0.0268(17) Uani 1 1 d . . .
N11 N 0.2307(5) -0.3930(5) 0.4266(3) 0.0302(15) Uani 1 1 d . . .
O12 O 0.4957(4) -0.2316(4) 0.3236(2) 0.0322(13) Uani 1 1 d . . .
N12 N 0.2401(5) -0.3175(5) 0.4742(3) 0.0341(16) Uani 1 1 d . . .
C12 C 0.1501(6) -0.1882(6) 0.2839(4) 0.0291(18) Uani 1 1 d . . .
H12B H 0.0797 -0.1814 0.2948 0.035 Uiso 1 1 calc R . .
H12C H 0.1589 -0.2392 0.3070 0.035 Uiso 1 1 calc R . .
O13 O 0.4975(5) 0.2481(4) 0.2441(3) 0.0396(14) Uani 1 1 d . . .
C13 C 0.1448(6) -0.2229(6) 0.2154(4) 0.0304(18) Uani 1 1 d . . .
H13A H 0.0677 -0.2652 0.2027 0.037 Uiso 1 1 calc R . .
H13B H 0.1662 -0.1643 0.1930 0.037 Uiso 1 1 calc R . .
N13 N 0.5479(10) 0.3480(7) 0.1678(4) 0.0729(17) Uani 1 1 d . . .
O14 O 0.3603(5) -0.5429(4) 0.2406(3) 0.0397(14) Uani 1 1 d . . .
C14 C 0.2190(6) -0.2805(6) 0.1975(4) 0.0254(17) Uani 1 1 d . A .
N14 N 0.2940(5) -0.6749(5) 0.2962(3) 0.0372(17) Uani 1 1 d . . .
C15 C 0.2685(7) -0.3925(6) 0.1188(3) 0.0286(18) Uani 1 1 d . A .
C16 C 0.2160(6) -0.3241(6) 0.1355(3) 0.0276(17) Uani 1 1 d . . .
C17 C 0.1560(7) -0.3205(6) 0.0807(4) 0.0327(19) Uani 1 1 d . A .
C18 C 0.0875(8) -0.2598(7) 0.0695(4) 0.045(2) Uani 1 1 d . . .
H18A H 0.0640 -0.2710 0.0267 0.067 Uiso 1 1 calc R A .
H18B H 0.1318 -0.1896 0.0805 0.067 Uiso 1 1 calc R . .
H18C H 0.0225 -0.2793 0.0941 0.067 Uiso 1 1 calc R . .
C19 C 0.2784(13) -0.4939(10) 0.0194(6) 0.0624(18) Uani 0.50 1 d PG A 1
C20 C 0.3847(12) -0.4969(10) 0.0278(5) 0.0624(18) Uani 0.50 1 d PG A 1
H20 H 0.4341 -0.4538 0.0590 0.075 Uiso 0.50 1 calc PR A 1
C21 C 0.4172(10) -0.5642(11) -0.0103(6) 0.0624(18) Uani 0.50 1 d PG A 1
H21 H 0.4883 -0.5662 -0.0046 0.075 Uiso 0.50 1 calc PR A 1
C22 C 0.3434(13) -0.6285(10) -0.0568(5) 0.0624(18) Uani 0.50 1 d PG A 1
H22 H 0.3651 -0.6736 -0.0823 0.075 Uiso 0.50 1 calc PR A 1
C23 C 0.2371(12) -0.6256(10) -0.0653(6) 0.0624(18) Uani 0.50 1 d PG A 1
H23 H 0.1877 -0.6686 -0.0964 0.075 Uiso 0.50 1 calc PR A 1
C24 C 0.2046(11) -0.5583(12) -0.0271(7) 0.0624(18) Uani 0.50 1 d PG A 1
H24 H 0.1335 -0.5563 -0.0328 0.075 Uiso 0.50 1 calc PR A 1
C19A C 0.2379(15) -0.5114(10) 0.0199(6) 0.0624(18) Uani 0.50 1 d PG A 2
C20A C 0.2912(13) -0.5708(11) 0.0415(5) 0.0624(18) Uani 0.50 1 d PG A 2
H20A H 0.3192 -0.5583 0.0821 0.075 Uiso 0.50 1 calc PR A 2
C21A C 0.3027(13) -0.6488(11) 0.0023(6) 0.0624(18) Uani 0.50 1 d PG A 2
H21A H 0.3384 -0.6885 0.0168 0.075 Uiso 0.50 1 calc PR A 2
C22A C 0.2608(14) -0.6674(10) -0.0584(5) 0.0624(18) Uani 0.50 1 d PG A 2
H22A H 0.2685 -0.7196 -0.0846 0.075 Uiso 0.50 1 calc PR A 2
C23A C 0.2075(14) -0.6080(11) -0.0800(5) 0.0624(18) Uani 0.50 1 d PG A 2
H23A H 0.1795 -0.6204 -0.1206 0.075 Uiso 0.50 1 calc PR A 2
C24A C 0.1960(14) -0.5300(11) -0.0408(6) 0.0624(18) Uani 0.50 1 d PG A 2
H24A H 0.1604 -0.4902 -0.0552 0.075 Uiso 0.50 1 calc PR A 2
C25 C 0.3635(6) 0.0105(6) 0.1177(3) 0.0246(17) Uani 1 1 d . B .
C26 C 0.4210(6) -0.0519(6) 0.0949(3) 0.0242(16) Uani 1 1 d . . .
C27 C 0.3781(6) -0.0894(6) 0.0330(3) 0.0305(18) Uani 1 1 d . B .
C28 C 0.4064(7) -0.1593(7) -0.0132(4) 0.039(2) Uani 1 1 d . . .
H28A H 0.3628 -0.1690 -0.0508 0.059 Uiso 1 1 calc R B .
H28B H 0.3896 -0.2229 0.0025 0.059 Uiso 1 1 calc R . .
H28C H 0.4850 -0.1310 -0.0210 0.059 Uiso 1 1 calc R . .
C29 C 0.2146(14) 0.0587(13) 0.0732(8) 0.0441(16) Uani 0.50 1 d PG B 1
C30 C 0.1982(10) 0.1036(11) 0.0225(6) 0.0441(16) Uani 0.50 1 d PG B 1
H30 H 0.2352 0.0983 -0.0135 0.053 Uiso 0.50 1 calc PR B 1
C31 C 0.1264(10) 0.1564(11) 0.0257(5) 0.0441(16) Uani 0.50 1 d PG B 1
H31 H 0.1155 0.1864 -0.0082 0.053 Uiso 0.50 1 calc PR B 1
C32 C 0.0711(10) 0.1643(10) 0.0795(5) 0.0441(16) Uani 0.50 1 d PG B 1
H32 H 0.0231 0.1996 0.0817 0.053 Uiso 0.50 1 calc PR B 1
C33 C 0.0875(14) 0.1194(15) 0.1302(5) 0.0441(16) Uani 0.50 1 d PG B 1
H33 H 0.0504 0.1246 0.1662 0.053 Uiso 0.50 1 calc PR B 1
C34 C 0.1593(17) 0.0665(17) 0.1270(7) 0.0441(16) Uani 0.50 1 d PG B 1
H34 H 0.1702 0.0365 0.1608 0.053 Uiso 0.50 1 calc PR B 1
C29A C 0.2052(12) 0.0453(12) 0.0658(7) 0.0441(16) Uani 0.50 1 d PG B 2
C30A C 0.1592(10) 0.0473(10) 0.0084(6) 0.0441(16) Uani 0.50 1 d PG B 2
H30A H 0.1855 0.0236 -0.0273 0.053 Uiso 0.50 1 calc PR B 2
C31A C 0.0740(9) 0.0847(11) 0.0043(5) 0.0441(16) Uani 0.50 1 d PG B 2
H31A H 0.0432 0.0860 -0.0341 0.053 Uiso 0.50 1 calc PR B 2
C32A C 0.0347(10) 0.1200(11) 0.0575(5) 0.0441(16) Uani 0.50 1 d PG B 2
H32A H -0.0223 0.1450 0.0548 0.053 Uiso 0.50 1 calc PR B 2
C33A C 0.0807(13) 0.1181(13) 0.1149(5) 0.0441(16) Uani 0.50 1 d PG B 2
H33A H 0.0544 0.1417 0.1506 0.053 Uiso 0.50 1 calc PR B 2
C34A C 0.1660(15) 0.0807(14) 0.1190(6) 0.038(5) Uani 0.50 1 d PG B 2
H34A H 0.1967 0.0794 0.1574 0.046 Uiso 0.50 1 calc PR B 2
C35 C 0.5109(6) -0.0607(6) 0.1308(3) 0.0233(16) Uani 1 1 d . B .
C36 C 0.5818(6) -0.1145(6) 0.1018(3) 0.0267(17) Uani 1 1 d . . .
H36A H 0.6168 -0.0815 0.0665 0.032 Uiso 1 1 calc R B .
H36B H 0.5334 -0.1830 0.0868 0.032 Uiso 1 1 calc R . .
C37 C 0.6738(6) -0.1176(6) 0.1455(3) 0.0254(17) Uani 1 1 d . B .
H37A H 0.7343 -0.1249 0.1214 0.030 Uiso 1 1 calc R . .
H37B H 0.7042 -0.0541 0.1718 0.030 Uiso 1 1 calc R . .
C38 C 0.6329(6) -0.2023(5) 0.1857(3) 0.0210(15) Uani 1 1 d . . .
C39 C 0.6775(6) -0.3207(6) 0.2460(3) 0.0232(11) Uani 1 1 d . . .
C40 C 0.7122(6) -0.2341(6) 0.2154(3) 0.0232(11) Uani 1 1 d . B .
C41 C 0.8321(6) -0.1996(6) 0.2160(4) 0.0277(17) Uani 1 1 d . . .
C42 C 0.9167(7) -0.1111(7) 0.1895(4) 0.043(2) Uani 1 1 d . B .
H42A H 0.9909 -0.1012 0.2046 0.064 Uiso 1 1 calc R . .
H42B H 0.9009 -0.0517 0.2017 0.064 Uiso 1 1 calc R . .
H42C H 0.9121 -0.1240 0.1453 0.064 Uiso 1 1 calc R . .
C43 C 0.7867(6) -0.4123(6) 0.2929(4) 0.0315(18) Uani 1 1 d . . .
C44 C 0.7035(7) -0.4725(7) 0.3261(4) 0.042(2) Uani 1 1 d . B .
H44A H 0.6373 -0.4605 0.3308 0.051 Uiso 1 1 calc R . .
C45 C 0.7159(9) -0.5515(8) 0.3529(4) 0.052(3) Uani 1 1 d . . .
H45A H 0.6586 -0.5916 0.3756 0.062 Uiso 1 1 calc R B .
C46 C 0.8131(9) -0.5698(8) 0.3457(5) 0.054(3) Uani 1 1 d . B .
H46A H 0.8229 -0.6219 0.3639 0.065 Uiso 1 1 calc R . .
C47 C 0.8959(11) -0.5102(11) 0.3115(7) 0.092(5) Uani 1 1 d . . .
H47A H 0.9617 -0.5227 0.3063 0.110 Uiso 1 1 calc R B .
C48 C 0.8832(9) -0.4319(9) 0.2846(6) 0.072(4) Uani 1 1 d . B .
H48A H 0.9396 -0.3928 0.2611 0.086 Uiso 1 1 calc R . .
C49 C 0.7504(6) 0.1389(6) 0.2639(3) 0.0225(16) Uani 1 1 d . . .
C50 C 0.7540(6) 0.0688(6) 0.3044(3) 0.0226(16) Uani 1 1 d . . .
C51 C 0.8667(6) 0.0746(6) 0.3053(3) 0.0276(17) Uani 1 1 d . . .
C52 C 0.9207(7) 0.0174(7) 0.3407(4) 0.041(2) Uani 1 1 d . . .
H52A H 0.9975 0.0347 0.3297 0.062 Uiso 1 1 calc R . .
H52B H 0.8805 -0.0537 0.3306 0.062 Uiso 1 1 calc R . .
H52C H 0.9182 0.0351 0.3841 0.062 Uiso 1 1 calc R . .
C53 C 0.8972(6) 0.2523(6) 0.2021(3) 0.0281(18) Uani 1 1 d . . .
C54 C 0.8346(7) 0.2516(7) 0.1510(4) 0.042(2) Uani 1 1 d . . .
H54A H 0.7634 0.2018 0.1428 0.050 Uiso 1 1 calc R . .
C55 C 0.8774(8) 0.3252(9) 0.1113(4) 0.057(3) Uani 1 1 d . . .
H55A H 0.8345 0.3246 0.0767 0.068 Uiso 1 1 calc R . .
C56 C 0.9821(7) 0.3985(7) 0.1230(4) 0.046(2) Uani 1 1 d . . .
H56A H 1.0096 0.4490 0.0972 0.056 Uiso 1 1 calc R . .
C57 C 1.0457(8) 0.3969(7) 0.1726(5) 0.051(3) Uani 1 1 d . . .
H57A H 1.1189 0.4439 0.1792 0.061 Uiso 1 1 calc R . .
C58 C 1.0027(7) 0.3261(7) 0.2132(4) 0.041(2) Uani 1 1 d . . .
H58A H 1.0452 0.3284 0.2484 0.049 Uiso 1 1 calc R . .
C59 C 0.6569(6) 0.0098(5) 0.3347(3) 0.0231(16) Uani 1 1 d . . .
C60 C 0.6637(6) -0.0599(6) 0.3794(3) 0.0271(17) Uani 1 1 d . . .
H60A H 0.7223 -0.0228 0.4108 0.033 Uiso 1 1 calc R . .
H60B H 0.6844 -0.1127 0.3579 0.033 Uiso 1 1 calc R . .
C61 C 0.5526(6) -0.1079(6) 0.4104(3) 0.0305(18) Uani 1 1 d . . .
H61A H 0.5688 -0.1247 0.4503 0.037 Uiso 1 1 calc R . .
H61B H 0.5179 -0.0583 0.4175 0.037 Uiso 1 1 calc R . .
C62 C 0.4698(6) -0.2008(6) 0.3747(3) 0.0246(16) Uani 1 1 d . . .
C63 C 0.3052(6) -0.3575(6) 0.3820(3) 0.0254(17) Uani 1 1 d . . .
C64 C 0.3682(6) -0.2562(6) 0.4021(3) 0.0231(16) Uani 1 1 d . . .
C65 C 0.3222(6) -0.2364(6) 0.4594(4) 0.0316(18) Uani 1 1 d . . .
C66 C 0.3486(7) -0.1415(7) 0.5012(4) 0.044(2) Uani 1 1 d . . .
H66A H 0.2974 -0.1529 0.5342 0.065 Uiso 1 1 calc R . .
H66B H 0.3410 -0.0904 0.4785 0.065 Uiso 1 1 calc R . .
H66C H 0.4243 -0.1197 0.5180 0.065 Uiso 1 1 calc R . .
C67 C 0.1580(6) -0.4950(6) 0.4329(4) 0.0300(18) Uani 1 1 d . . .
C68 C 0.1185(7) -0.5653(7) 0.3834(4) 0.041(2) Uani 1 1 d . . .
H68A H 0.1400 -0.5485 0.3441 0.050 Uiso 1 1 calc R . .
C69 C 0.0454(8) -0.6630(7) 0.3912(4) 0.048(2) Uani 1 1 d . . .
H69A H 0.0194 -0.7114 0.3572 0.057 Uiso 1 1 calc R . .
C70 C 0.0125(8) -0.6871(8) 0.4486(5) 0.050(3) Uani 1 1 d . . .
H70A H -0.0368 -0.7517 0.4541 0.060 Uiso 1 1 calc R . .
C71 C 0.0527(9) -0.6155(9) 0.4980(5) 0.068(3) Uani 1 1 d . . .
H71A H 0.0315 -0.6316 0.5374 0.081 Uiso 1 1 calc R . .
C72 C 0.1246(8) -0.5192(8) 0.4899(4) 0.054(3) Uani 1 1 d . . .
H72A H 0.1504 -0.4707 0.5238 0.065 Uiso 1 1 calc R . .
C73 C 0.5682(12) 0.3159(9) 0.2184(5) 0.0729(17) Uani 1 1 d . . .
H73 H 0.6404 0.3457 0.2365 0.087 Uiso 1 1 calc R . .
C74 C 0.4403(11) 0.3079(9) 0.1346(5) 0.0729(17) Uani 1 1 d . . .
H74A H 0.3881 0.2565 0.1561 0.109 Uiso 1 1 calc R . .
H74B H 0.4484 0.2796 0.0939 0.109 Uiso 1 1 calc R . .
H74C H 0.4126 0.3610 0.1318 0.109 Uiso 1 1 calc R . .
C75 C 0.6337(11) 0.4330(9) 0.1443(5) 0.0729(17) Uani 1 1 d . . .
H75A H 0.7017 0.4534 0.1696 0.109 Uiso 1 1 calc R . .
H75B H 0.6082 0.4880 0.1452 0.109 Uiso 1 1 calc R . .
H75C H 0.6480 0.4138 0.1027 0.109 Uiso 1 1 calc R . .
C76 C 0.2951(7) -0.6288(7) 0.2476(4) 0.036(2) Uani 1 1 d . . .
H76 H 0.2423 -0.6635 0.2157 0.043 Uiso 1 1 calc R . .
C77 C 0.3762(8) -0.6249(9) 0.3479(4) 0.058(3) Uani 1 1 d . . .
H77A H 0.4248 -0.5595 0.3385 0.086 Uiso 1 1 calc R . .
H77B H 0.4202 -0.6647 0.3544 0.086 Uiso 1 1 calc R . .
H77C H 0.3372 -0.6178 0.3845 0.086 Uiso 1 1 calc R . .
C78 C 0.2199(8) -0.7790(7) 0.2996(6) 0.061(3) Uani 1 1 d . . .
H78A H 0.1638 -0.8002 0.2664 0.092 Uiso 1 1 calc R . .
H78B H 0.1839 -0.7842 0.3383 0.092 Uiso 1 1 calc R . .
H78C H 0.2630 -0.8214 0.2963 0.092 Uiso 1 1 calc R . .

loop_
_atom_site_aniso_label
_atom_site_aniso_U_11
_atom_site_aniso_U_22
_atom_site_aniso_U_33
_atom_site_aniso_U_23
_atom_site_aniso_U_13
_atom_site_aniso_U_12
Tb1 0.02072(19) 0.0284(2) 0.0235(2) 0.00783(16) 0.00206(14) 0.01080(16)
O1 0.028(3) 0.021(3) 0.026(3) 0.007(2) 0.004(2) 0.007(2)
N1 0.032(3) 0.028(4) 0.027(3) 0.006(3) 0.003(3) 0.013(3)
C1 0.025(4) 0.030(4) 0.025(4) 0.006(3) 0.001(3) 0.014(3)
Tb2 0.02125(19) 0.0272(2) 0.02184(19) 0.00956(15) 0.00162(14) 0.01051(15)
O2 0.026(3) 0.033(3) 0.030(3) 0.001(2) 0.004(2) 0.011(2)
C2 0.024(4) 0.026(4) 0.029(4) 0.015(3) 0.006(3) 0.012(3)
N2 0.042(4) 0.037(4) 0.033(4) 0.012(3) 0.017(3) 0.013(3)
O3 0.041(3) 0.040(3) 0.022(3) 0.010(2) 0.001(2) 0.024(3)
N3 0.067(5) 0.041(4) 0.019(3) 0.009(3) -0.007(3) 0.028(4)
C3 0.036(4) 0.036(5) 0.035(5) 0.015(4) 0.009(4) 0.015(4)
O4 0.028(3) 0.040(3) 0.026(3) 0.003(2) 0.001(2) 0.017(2)
N4 0.057(5) 0.033(4) 0.029(4) 0.008(3) -0.010(3) 0.017(4)
C4 0.048(5) 0.045(6) 0.040(5) 0.007(4) 0.015(4) 0.011(4)
O5 0.034(3) 0.042(4) 0.033(3) 0.004(3) -0.003(2) 0.023(3)
N5 0.024(3) 0.049(5) 0.025(3) 0.009(3) -0.003(3) 0.016(3)
C5 0.036(4) 0.036(5) 0.019(4) 0.003(3) -0.005(3) 0.018(4)
O6 0.026(3) 0.035(3) 0.029(3) 0.009(2) -0.004(2) 0.018(2)
N6 0.033(4) 0.049(5) 0.032(4) 0.007(3) -0.005(3) 0.013(3)
C6 0.045(5) 0.039(5) 0.022(4) 0.009(4) -0.002(3) 0.025(4)
O7 0.022(3) 0.035(3) 0.037(3) 0.014(3) -0.002(2) 0.011(2)
N7 0.030(3) 0.024(4) 0.034(4) 0.016(3) 0.000(3) 0.016(3)
C7 0.057(6) 0.035(5) 0.034(5) 0.004(4) -0.013(4) 0.018(4)
O8 0.020(3) 0.030(3) 0.035(3) 0.013(2) 0.002(2) 0.013(2)
N8 0.022(3) 0.036(4) 0.044(4) 0.010(3) -0.005(3) 0.010(3)
C8 0.077(8) 0.042(6) 0.061(7) -0.025(5) -0.003(6) 0.019(6)
O9 0.033(3) 0.026(3) 0.027(3) 0.016(2) 0.005(2) 0.013(2)
N9 0.023(3) 0.032(4) 0.028(3) 0.012(3) 0.000(3) 0.009(3)
C9 0.069(8) 0.067(9) 0.097(10) -0.033(7) 0.017(7) 0.024(7)
O10 0.020(3) 0.032(3) 0.028(3) 0.017(2) 0.002(2) 0.006(2)
N10 0.022(3) 0.031(4) 0.030(3) 0.012(3) -0.004(3) 0.010(3)
C10 0.052(6) 0.054(7) 0.053(6) -0.012(5) 0.003(5) 0.024(5)
O11 0.026(3) 0.029(3) 0.028(3) 0.009(2) 0.001(2) 0.005(2)
C11 0.019(4) 0.027(4) 0.037(4) 0.010(4) -0.002(3) 0.010(3)
N11 0.027(3) 0.035(4) 0.028(3) 0.006(3) 0.008(3) 0.010(3)
O12 0.027(3) 0.031(3) 0.036(3) 0.013(3) 0.002(2) 0.005(2)
N12 0.029(3) 0.031(4) 0.038(4) -0.002(3) 0.008(3) 0.007(3)
C12 0.018(4) 0.034(5) 0.039(5) 0.004(4) 0.000(3) 0.014(3)
O13 0.037(3) 0.031(3) 0.050(4) 0.011(3) 0.000(3) 0.010(3)
C13 0.019(4) 0.032(5) 0.040(5) 0.005(4) -0.001(3) 0.008(3)
N13 0.115(5) 0.060(4) 0.048(3) 0.013(3) 0.006(3) 0.035(3)
O14 0.050(4) 0.036(4) 0.036(3) 0.011(3) 0.008(3) 0.017(3)
C14 0.017(3) 0.027(4) 0.033(4) 0.007(3) -0.005(3) 0.008(3)
N14 0.028(3) 0.030(4) 0.059(5) 0.022(4) 0.000(3) 0.012(3)
C15 0.038(4) 0.030(5) 0.017(4) 0.006(3) 0.002(3) 0.010(4)
C16 0.029(4) 0.030(4) 0.025(4) 0.009(3) -0.003(3) 0.012(3)
C17 0.038(4) 0.032(5) 0.029(4) 0.013(4) -0.003(3) 0.011(4)
C18 0.048(5) 0.052(6) 0.041(5) 0.016(4) -0.011(4) 0.023(5)
C19 0.103(5) 0.068(5) 0.035(3) -0.003(3) -0.007(3) 0.056(4)
C20 0.103(5) 0.068(5) 0.035(3) -0.003(3) -0.007(3) 0.056(4)
C21 0.103(5) 0.068(5) 0.035(3) -0.003(3) -0.007(3) 0.056(4)
C22 0.103(5) 0.068(5) 0.035(3) -0.003(3) -0.007(3) 0.056(4)
C23 0.103(5) 0.068(5) 0.035(3) -0.003(3) -0.007(3) 0.056(4)
C24 0.103(5) 0.068(5) 0.035(3) -0.003(3) -0.007(3) 0.056(4)
C19A 0.103(5) 0.068(5) 0.035(3) -0.003(3) -0.007(3) 0.056(4)
C20A 0.103(5) 0.068(5) 0.035(3) -0.003(3) -0.007(3) 0.056(4)
C21A 0.103(5) 0.068(5) 0.035(3) -0.003(3) -0.007(3) 0.056(4)
C22A 0.103(5) 0.068(5) 0.035(3) -0.003(3) -0.007(3) 0.056(4)
C23A 0.103(5) 0.068(5) 0.035(3) -0.003(3) -0.007(3) 0.056(4)
C24A 0.103(5) 0.068(5) 0.035(3) -0.003(3) -0.007(3) 0.056(4)
C25 0.022(4) 0.027(4) 0.029(4) 0.013(3) 0.002(3) 0.011(3)
C26 0.022(4) 0.027(4) 0.021(4) 0.010(3) -0.001(3) 0.004(3)
C27 0.025(4) 0.039(5) 0.025(4) 0.013(4) 0.002(3) 0.007(3)
C28 0.038(5) 0.048(6) 0.027(4) 0.002(4) -0.007(4) 0.011(4)
C29 0.033(3) 0.068(4) 0.044(4) 0.021(3) 0.005(3) 0.029(3)
C30 0.033(3) 0.068(4) 0.044(4) 0.021(3) 0.005(3) 0.029(3)
C31 0.033(3) 0.068(4) 0.044(4) 0.021(3) 0.005(3) 0.029(3)
C32 0.033(3) 0.068(4) 0.044(4) 0.021(3) 0.005(3) 0.029(3)
C33 0.033(3) 0.068(4) 0.044(4) 0.021(3) 0.005(3) 0.029(3)
C34 0.033(3) 0.068(4) 0.044(4) 0.021(3) 0.005(3) 0.029(3)
C29A 0.033(3) 0.068(4) 0.044(4) 0.021(3) 0.005(3) 0.029(3)
C30A 0.033(3) 0.068(4) 0.044(4) 0.021(3) 0.005(3) 0.029(3)
C31A 0.033(3) 0.068(4) 0.044(4) 0.021(3) 0.005(3) 0.029(3)
C32A 0.033(3) 0.068(4) 0.044(4) 0.021(3) 0.005(3) 0.029(3)
C33A 0.033(3) 0.068(4) 0.044(4) 0.021(3) 0.005(3) 0.029(3)
C34A 0.045(11) 0.031(11) 0.038(10) -0.005(8) -0.027(9) 0.017(9)
C35 0.024(4) 0.024(4) 0.024(4) 0.010(3) 0.002(3) 0.009(3)
C36 0.034(4) 0.030(4) 0.022(4) 0.013(3) 0.006(3) 0.016(3)
C37 0.024(4) 0.028(4) 0.032(4) 0.012(3) 0.010(3) 0.017(3)
C38 0.024(4) 0.023(4) 0.016(3) 0.001(3) 0.001(3) 0.010(3)
C39 0.025(3) 0.031(3) 0.023(3) 0.006(2) -0.002(2) 0.020(2)
C40 0.025(3) 0.031(3) 0.023(3) 0.006(2) -0.002(2) 0.020(2)
C41 0.023(4) 0.023(4) 0.037(4) 0.007(3) -0.001(3) 0.008(3)
C42 0.027(4) 0.038(5) 0.063(6) 0.011(5) 0.004(4) 0.011(4)
C43 0.030(4) 0.025(4) 0.042(5) -0.003(4) -0.006(4) 0.015(3)
C44 0.040(5) 0.064(7) 0.036(5) 0.025(5) 0.002(4) 0.030(5)
C45 0.060(6) 0.071(7) 0.037(5) 0.023(5) -0.004(5) 0.033(6)
C46 0.078(7) 0.052(7) 0.054(6) 0.018(5) -0.002(5) 0.046(6)
C47 0.073(8) 0.099(11) 0.149(13) 0.058(10) 0.034(9) 0.072(8)
C48 0.048(6) 0.097(9) 0.106(9) 0.075(8) 0.031(6) 0.053(6)
C49 0.018(3) 0.030(4) 0.016(3) -0.001(3) -0.009(3) 0.005(3)
C50 0.020(3) 0.025(4) 0.022(4) 0.007(3) -0.005(3) 0.006(3)
C51 0.024(4) 0.029(4) 0.028(4) 0.004(3) -0.008(3) 0.007(3)
C52 0.029(4) 0.043(5) 0.057(6) 0.028(5) -0.002(4) 0.014(4)
C53 0.022(4) 0.039(5) 0.026(4) 0.014(4) 0.003(3) 0.013(3)
C54 0.028(4) 0.058(6) 0.035(5) 0.024(4) -0.001(4) 0.005(4)
C55 0.048(6) 0.085(8) 0.043(6) 0.041(6) 0.006(5) 0.023(6)
C56 0.041(5) 0.056(6) 0.048(6) 0.034(5) 0.021(4) 0.016(5)
C57 0.038(5) 0.047(6) 0.059(6) 0.031(5) 0.003(4) -0.001(4)
C58 0.029(4) 0.049(6) 0.041(5) 0.020(4) -0.005(4) 0.006(4)
C59 0.030(4) 0.015(4) 0.022(4) -0.002(3) -0.004(3) 0.006(3)
C60 0.028(4) 0.025(4) 0.022(4) 0.010(3) -0.004(3) 0.002(3)
C61 0.036(4) 0.028(4) 0.023(4) 0.014(3) 0.002(3) 0.005(3)
C62 0.030(4) 0.025(4) 0.024(4) 0.008(3) -0.002(3) 0.014(3)
C63 0.025(4) 0.035(5) 0.023(4) 0.010(3) 0.004(3) 0.017(3)
C64 0.022(4) 0.030(4) 0.020(4) 0.008(3) -0.002(3) 0.012(3)
C65 0.031(4) 0.033(5) 0.035(4) 0.004(4) 0.003(3) 0.016(4)
C66 0.040(5) 0.040(6) 0.048(5) 0.001(4) 0.007(4) 0.013(4)
C67 0.020(4) 0.038(5) 0.034(4) 0.012(4) 0.008(3) 0.011(3)
C68 0.038(5) 0.040(5) 0.041(5) 0.018(4) 0.018(4) 0.005(4)
C69 0.052(6) 0.041(6) 0.042(5) 0.002(4) 0.008(4) 0.009(5)
C70 0.042(5) 0.047(6) 0.057(6) 0.025(5) 0.015(5) 0.006(5)
C71 0.078(8) 0.060(7) 0.048(6) 0.026(6) 0.019(6) -0.001(6)
C72 0.059(6) 0.053(7) 0.029(5) 0.005(4) 0.005(4) -0.003(5)
C73 0.115(5) 0.060(4) 0.048(3) 0.013(3) 0.006(3) 0.035(3)
C74 0.115(5) 0.060(4) 0.048(3) 0.013(3) 0.006(3) 0.035(3)
C75 0.115(5) 0.060(4) 0.048(3) 0.013(3) 0.006(3) 0.035(3)
C76 0.028(4) 0.035(5) 0.050(5) 0.005(4) -0.002(4) 0.017(4)
C77 0.055(6) 0.079(8) 0.043(6) 0.028(5) -0.009(5) 0.025(6)
C78 0.037(5) 0.041(6) 0.109(9) 0.030(6) 0.010(6) 0.014(5)

loop_
_atom_type_symbol
_atom_type_description
_atom_type_scat_dispersion_real
_atom_type_scat_dispersion_imag
_atom_type_scat_source
C C 0.0033 0.0016 'International Tables Vol C Tables 4.2.6.8 and 6.1.1.4'
H H 0.0000 0.0000 'International Tables Vol C Tables 4.2.6.8 and 6.1.1.4'
N N 0.0061 0.0033 'International Tables Vol C Tables 4.2.6.8 and 6.1.1.4'
O O 0.0106 0.0060 'International Tables Vol C Tables 4.2.6.8 and 6.1.1.4'
Tb Tb -0.1723 4.1537 'International Tables Vol C Tables 4.2.6.8 and 6.1.1.4'

loop_
_geom_angle_atom_site_label_1
_geom_angle_atom_site_label_2
_geom_angle_atom_site_label_3
_geom_angle
_geom_angle_site_symmetry_1
_geom_angle_site_symmetry_3
_geom_angle_publ_flag
O9 Tb1 O1 115.72(18) . . ?
O9 Tb1 O5 115.34(18) . . ?
O1 Tb1 O5 115.28(18) . . ?
O9 Tb1 O10 75.14(17) . . ?
O1 Tb1 O10 80.54(18) . . ?
O5 Tb1 O10 149.7(2) . . ?
O9 Tb1 O13 76.77(19) . . ?
O1 Tb1 O13 79.9(2) . . ?
O5 Tb1 O13 75.8(2) . . ?
O10 Tb1 O13 134.1(2) . . ?
O9 Tb1 O6 76.09(18) . . ?
O1 Tb1 O6 154.35(18) . . ?
O5 Tb1 O6 74.85(18) . . ?
O10 Tb1 O6 80.97(18) . . ?
O13 Tb1 O6 125.71(19) . . ?
O9 Tb1 O2 152.94(19) . . ?
O1 Tb1 O2 75.62(18) . . ?
O5 Tb1 O2 76.68(19) . . ?
O10 Tb1 O2 83.26(18) . . ?
O13 Tb1 O2 130.28(19) . . ?
O6 Tb1 O2 84.69(18) . . ?
C1 O1 Tb1 129.7(5) . . ?
C1 N1 N2 111.4(6) . . ?
C1 N1 C5 129.9(6) . . ?
N2 N1 C5 118.3(6) . . ?
O1 C1 N1 122.4(7) . . ?
O1 C1 C2 131.2(7) . . ?
N1 C1 C2 106.3(6) . . ?
O7 Tb2 O11 109.14(18) . . ?
O7 Tb2 O3 111.44(19) . . ?
O11 Tb2 O3 122.74(18) . . ?
O7 Tb2 O14 77.6(2) . . ?
O11 Tb2 O14 75.4(2) . . ?
O3 Tb2 O14 75.9(2) . . ?
O7 Tb2 O4 159.58(19) . . ?
O11 Tb2 O4 81.02(18) . . ?
O3 Tb2 O4 74.69(19) . . ?
O14 Tb2 O4 122.7(2) . . ?
O7 Tb2 O12 82.14(19) . . ?
O11 Tb2 O12 74.94(18) . . ?
O3 Tb2 O12 148.30(19) . . ?
O14 Tb2 O12 135.82(19) . . ?
O4 Tb2 O12 83.65(19) . . ?
O7 Tb2 O8 75.43(18) . . ?
O11 Tb2 O8 151.33(19) . . ?
O3 Tb2 O8 78.30(18) . . ?
O14 Tb2 O8 132.14(19) . . ?
O4 Tb2 O8 87.30(18) . . ?
O12 Tb2 O8 77.82(18) . . ?
C11 O2 Tb1 138.9(5) . . ?
C1 C2 C11 122.9(6) . . ?
C1 C2 C3 104.9(7) . . ?
C11 C2 C3 132.0(7) . . ?
C3 N2 N1 105.9(6) . . ?
C15 O3 Tb2 129.7(5) . . ?
C15 N3 C19A 133.8(8) . . ?
C15 N3 N4 110.8(7) . . ?
C19A N3 N4 113.3(8) . . ?
C15 N3 C19 126.4(8) . . ?
C19A N3 C19 19.6(11) . . ?
N4 N3 C19 122.5(8) . . ?
N2 C3 C2 111.5(7) . . ?
N2 C3 C4 118.8(7) . . ?
C2 C3 C4 129.7(8) . . ?
C14 O4 Tb2 138.6(5) . . ?
C17 N4 N3 106.3(6) . . ?
C3 C4 H4B 109.5 . . ?
C3 C4 H4C 109.5 . . ?
H4B C4 H4C 109.5 . . ?
C3 C4 H4D 109.5 . . ?
H4B C4 H4D 109.5 . . ?
H4C C4 H4D 109.5 . . ?
C25 O5 Tb1 130.6(5) . . ?
C25 N5 N6 111.8(6) . . ?
C25 N5 C29A 132.1(9) . . ?
N6 N5 C29A 116.1(8) . . ?
C25 N5 C29 123.7(9) . . ?
N6 N5 C29 124.4(9) . . ?
C29A N5 C29 9.3(13) . . ?
C10 C5 C6 120.5(8) . . ?
C10 C5 N1 119.3(8) . . ?
C6 C5 N1 120.2(7) . . ?
C35 O6 Tb1 138.9(5) . . ?
C27 N6 N5 105.8(6) . . ?
C7 C6 C5 119.1(8) . . ?
C7 C6 H6B 120.4 . . ?
C5 C6 H6B 120.4 . . ?
C39 O7 Tb2 129.5(5) . . ?
C39 N7 N8 111.2(6) . . ?
C39 N7 C43 129.8(6) . . ?
N8 N7 C43 118.6(6) . . ?
C6 C7 C8 120.7(9) . . ?
C6 C7 H7A 119.7 . . ?
C8 C7 H7A 119.7 . . ?
C38 O8 Tb2 135.6(5) . . ?
C41 N8 N7 105.3(6) . . ?
C7 C8 C9 120.3(10) . . ?
C7 C8 H8B 119.9 . . ?
C9 C8 H8B 119.9 . . ?
C49 O9 Tb1 128.0(4) . . ?
C49 N9 N10 111.8(6) . . ?
C49 N9 C53 128.0(6) . . ?
N10 N9 C53 120.1(6) . . ?
C8 C9 C10 118.8(10) . . ?
C8 C9 H9A 120.6 . . ?
C10 C9 H9A 120.6 . . ?
C59 O10 Tb1 138.6(4) . . ?
C51 N10 N9 105.2(6) . . ?
C5 C10 C9 120.7(10) . . ?
C5 C10 H10B 119.7 . . ?
C9 C10 H10B 119.7 . . ?
C63 O11 Tb2 128.4(5) . . ?
O2 C11 C2 120.7(7) . . ?
O2 C11 C12 118.6(7) . . ?
C2 C11 C12 120.6(6) . . ?
C63 N11 N12 111.5(6) . . ?
C63 N11 C67 129.0(7) . . ?
N12 N11 C67 119.1(6) . . ?
C62 O12 Tb2 135.9(5) . . ?
C65 N12 N11 105.4(6) . . ?
C11 C12 C13 112.6(6) . . ?
C11 C12 H12B 109.1 . . ?
C13 C12 H12B 109.1 . . ?
C11 C12 H12C 109.1 . . ?
C13 C12 H12C 109.1 . . ?
H12B C12 H12C 107.8 . . ?
C73 O13 Tb1 131.9(7) . . ?
C14 C13 C12 114.3(6) . . ?
C14 C13 H13A 108.7 . . ?
C12 C13 H13A 108.7 . . ?
C14 C13 H13B 108.7 . . ?
C12 C13 H13B 108.7 . . ?
H13A C13 H13B 107.6 . . ?
C73 N13 C74 123.5(11) . . ?
C73 N13 C75 120.0(12) . . ?
C74 N13 C75 116.3(9) . . ?
C76 O14 Tb2 152.6(6) . . ?
O4 C14 C16 121.0(7) . . ?
O4 C14 C13 118.6(7) . . ?
C16 C14 C13 120.3(7) . . ?
C76 N14 C78 122.4(8) . . ?
C76 N14 C77 120.1(7) . . ?
C78 N14 C77 117.3(8) . . ?
O3 C15 N3 122.3(7) . . ?
O3 C15 C16 131.3(7) . . ?
N3 C15 C16 106.3(7) . . ?
C15 C16 C14 122.2(7) . . ?
C15 C16 C17 105.7(7) . . ?
C14 C16 C17 131.8(8) . . ?
N4 C17 C16 110.9(7) . . ?
N4 C17 C18 118.6(7) . . ?
C16 C17 C18 130.5(8) . . ?
C17 C18 H18A 109.5 . . ?
C17 C18 H18B 109.5 . . ?
H18A C18 H18B 109.5 . . ?
C17 C18 H18C 109.5 . . ?
H18A C18 H18C 109.5 . . ?
H18B C18 H18C 109.5 . . ?
C20 C19 C24 120.0 . . ?
C20 C19 N3 123.1(10) . . ?
C24 C19 N3 116.9(10) . . ?
C19 C20 C21 120.0 . . ?
C19 C20 H20 120.0 . . ?
C21 C20 H20 120.0 . . ?
C20 C21 C22 120.0 . . ?
C20 C21 H21 120.0 . . ?
C22 C21 H21 120.0 . . ?
C23 C22 C21 120.0 . . ?
C23 C22 H22 120.0 . . ?
C21 C22 H22 120.0 . . ?
C22 C23 C24 120.0 . . ?
C22 C23 H23 120.0 . . ?
C24 C23 H23 120.0 . . ?
C23 C24 C19 120.0 . . ?
C23 C24 H24 120.0 . . ?
C19 C24 H24 120.0 . . ?
C20A C19A C24A 120.0 . . ?
C20A C19A N3 118.7(9) . . ?
C24A C19A N3 120.9(9) . . ?
C19A C20A C21A 120.0 . . ?
C19A C20A H20A 120.0 . . ?
C21A C20A H20A 120.0 . . ?
C22A C21A C20A 120.0 . . ?
C22A C21A H21A 120.0 . . ?
C20A C21A H21A 120.0 . . ?
C21A C22A C23A 120.0 . . ?
C21A C22A H22A 120.0 . . ?
C23A C22A H22A 120.0 . . ?
C22A C23A C24A 120.0 . . ?
C22A C23A H23A 120.0 . . ?
C24A C23A H23A 120.0 . . ?
C23A C24A C19A 120.0 . . ?
C23A C24A H24A 120.0 . . ?
C19A C24A H24A 120.0 . . ?
O5 C25 N5 122.8(7) . . ?
O5 C25 C26 132.0(7) . . ?
N5 C25 C26 105.1(7) . . ?
C25 C26 C27 106.2(7) . . ?
C25 C26 C35 121.3(7) . . ?
C27 C26 C35 132.2(7) . . ?
N6 C27 C26 111.0(7) . . ?
N6 C27 C28 118.7(7) . . ?
C26 C27 C28 130.3(7) . . ?
C27 C28 H28A 109.5 . . ?
C27 C28 H28B 109.5 . . ?
H28A C28 H28B 109.5 . . ?
C27 C28 H28C 109.5 . . ?
H28A C28 H28C 109.5 . . ?
H28B C28 H28C 109.5 . . ?
C30 C29 C34 120.0 . . ?
C30 C29 N5 119.9(10) . . ?
C34 C29 N5 120.1(10) . . ?
C29 C30 C31 120.0 . . ?
C29 C30 H30 120.0 . . ?
C31 C30 H30 120.0 . . ?
C30 C31 C32 120.0 . . ?
C30 C31 H31 120.0 . . ?
C32 C31 H31 120.0 . . ?
C33 C32 C31 120.0 . . ?
C33 C32 H32 120.0 . . ?
C31 C32 H32 120.0 . . ?
C32 C33 C34 120.0 . . ?
C32 C33 H33 120.0 . . ?
C34 C33 H33 120.0 . . ?
C33 C34 C29 120.0 . . ?
C33 C34 H34 120.0 . . ?
C29 C34 H34 120.0 . . ?
C30A C29A C34A 120.0 . . ?
C30A C29A N5 119.9(10) . . ?
C34A C29A N5 120.1(10) . . ?
C31A C30A C29A 120.0 . . ?
C31A C30A H30A 120.0 . . ?
C29A C30A H30A 120.0 . . ?
C30A C31A C32A 120.0 . . ?
C30A C31A H31A 120.0 . . ?
C32A C31A H31A 120.0 . . ?
C33A C32A C31A 120.0 . . ?
C33A C32A H32A 120.0 . . ?
C31A C32A H32A 120.0 . . ?
C34A C33A C32A 120.0 . . ?
C34A C33A H33A 120.0 . . ?
C32A C33A H33A 120.0 . . ?
C33A C34A C29A 120.0 . . ?
C33A C34A H34A 120.0 . . ?
C29A C34A H34A 120.0 . . ?
O6 C35 C26 121.5(7) . . ?
O6 C35 C36 118.6(6) . . ?
C26 C35 C36 119.9(6) . . ?
C35 C36 C37 113.9(6) . . ?
C35 C36 H36A 108.8 . . ?
C37 C36 H36A 108.8 . . ?
C35 C36 H36B 108.8 . . ?
C37 C36 H36B 108.8 . . ?
H36A C36 H36B 107.7 . . ?
C38 C37 C36 113.5(6) . . ?
C38 C37 H37A 108.9 . . ?
C36 C37 H37A 108.9 . . ?
C38 C37 H37B 108.9 . . ?
C36 C37 H37B 108.9 . . ?
H37A C37 H37B 107.7 . . ?
O8 C38 C40 122.3(6) . . ?
O8 C38 C37 117.6(6) . . ?
C40 C38 C37 120.0(6) . . ?
O7 C39 N7 122.0(7) . . ?
O7 C39 C40 131.5(7) . . ?
N7 C39 C40 106.4(6) . . ?
C39 C40 C41 105.6(6) . . ?
C39 C40 C38 121.8(6) . . ?
C41 C40 C38 132.2(7) . . ?
N8 C41 C40 111.4(6) . . ?
N8 C41 C42 118.1(7) . . ?
C40 C41 C42 130.5(7) . . ?
C41 C42 H42A 109.5 . . ?
C41 C42 H42B 109.5 . . ?
H42A C42 H42B 109.5 . . ?
C41 C42 H42C 109.5 . . ?
H42A C42 H42C 109.5 . . ?
H42B C42 H42C 109.5 . . ?
C44 C43 C48 119.3(8) . . ?
C44 C43 N7 121.4(7) . . ?
C48 C43 N7 119.3(8) . . ?
C43 C44 C45 121.2(8) . . ?
C43 C44 H44A 119.4 . . ?
C45 C44 H44A 119.4 . . ?
C46 C45 C44 119.5(9) . . ?
C46 C45 H45A 120.2 . . ?
C44 C45 H45A 120.2 . . ?
C45 C46 C47 119.2(9) . . ?
C45 C46 H46A 120.4 . . ?
C47 C46 H46A 120.4 . . ?
C46 C47 C48 121.3(10) . . ?
C46 C47 H47A 119.4 . . ?
C48 C47 H47A 119.4 . . ?
C43 C48 C47 119.5(10) . . ?
C43 C48 H48A 120.2 . . ?
C47 C48 H48A 120.2 . . ?
O9 C49 N9 123.4(7) . . ?
O9 C49 C50 131.0(6) . . ?
N9 C49 C50 105.5(6) . . ?
C51 C50 C49 105.2(6) . . ?
C51 C50 C59 132.5(7) . . ?
C49 C50 C59 122.2(7) . . ?
N10 C51 C50 112.2(7) . . ?
N10 C51 C52 118.6(7) . . ?
C50 C51 C52 129.2(7) . . ?
C51 C52 H52A 109.5 . . ?
C51 C52 H52B 109.5 . . ?
H52A C52 H52B 109.5 . . ?
C51 C52 H52C 109.5 . . ?
H52A C52 H52C 109.5 . . ?
H52B C52 H52C 109.5 . . ?
C54 C53 C58 119.0(7) . . ?
C54 C53 N9 121.4(7) . . ?
C58 C53 N9 119.6(7) . . ?
C53 C54 C55 120.1(8) . . ?
C53 C54 H54A 119.9 . . ?
C55 C54 H54A 119.9 . . ?
C56 C55 C54 120.3(9) . . ?
C56 C55 H55A 119.8 . . ?
C54 C55 H55A 119.8 . . ?
C57 C56 C55 119.4(8) . . ?
C57 C56 H56A 120.3 . . ?
C55 C56 H56A 120.3 . . ?
C56 C57 C58 120.6(8) . . ?
C56 C57 H57A 119.7 . . ?
C58 C57 H57A 119.7 . . ?
C53 C58 C57 120.4(8) . . ?
C53 C58 H58A 119.8 . . ?
C57 C58 H58A 119.8 . . ?
O10 C59 C50 120.4(7) . . ?
O10 C59 C60 118.2(6) . . ?
C50 C59 C60 121.4(7) . . ?
C59 C60 C61 112.3(7) . . ?
C59 C60 H60A 109.1 . . ?
C61 C60 H60A 109.1 . . ?
C59 C60 H60B 109.1 . . ?
C61 C60 H60B 109.1 . . ?
H60A C60 H60B 107.9 . . ?
C62 C61 C60 115.0(6) . . ?
C62 C61 H61A 108.5 . . ?
C60 C61 H61A 108.5 . . ?
C62 C61 H61B 108.5 . . ?
C60 C61 H61B 108.5 . . ?
H61A C61 H61B 107.5 . . ?
O12 C62 C64 121.6(7) . . ?
O12 C62 C61 118.9(7) . . ?
C64 C62 C61 119.3(7) . . ?
O11 C63 N11 122.5(7) . . ?
O11 C63 C64 130.7(6) . . ?
N11 C63 C64 106.6(6) . . ?
C63 C64 C62 122.4(7) . . ?
C63 C64 C65 104.8(6) . . ?
C62 C64 C65 131.3(7) . . ?
N12 C65 C64 111.6(7) . . ?
N12 C65 C66 117.6(7) . . ?
C64 C65 C66 130.7(7) . . ?
C65 C66 H66A 109.5 . . ?
C65 C66 H66B 109.5 . . ?
H66A C66 H66B 109.5 . . ?
C65 C66 H66C 109.5 . . ?
H66A C66 H66C 109.5 . . ?
H66B C66 H66C 109.5 . . ?
C68 C67 C72 119.6(8) . . ?
C68 C67 N11 121.8(7) . . ?
C72 C67 N11 118.5(8) . . ?
C67 C68 C69 120.2(8) . . ?
C67 C68 H68A 119.9 . . ?
C69 C68 H68A 119.9 . . ?
C70 C69 C68 119.9(9) . . ?
C70 C69 H69A 120.1 . . ?
C68 C69 H69A 120.1 . . ?
C69 C70 C71 119.2(9) . . ?
C69 C70 H70A 120.4 . . ?
C71 C70 H70A 120.4 . . ?
C70 C71 C72 120.5(9) . . ?
C70 C71 H71A 119.7 . . ?
C72 C71 H71A 119.7 . . ?
C67 C72 C71 120.5(9) . . ?
C67 C72 H72A 119.7 . . ?
C71 C72 H72A 119.7 . . ?
O13 C73 N13 124.5(13) . . ?
O13 C73 H73 117.8 . . ?
N13 C73 H73 117.8 . . ?
N13 C74 H74A 109.5 . . ?
N13 C74 H74B 109.5 . . ?
H74A C74 H74B 109.5 . . ?
N13 C74 H74C 109.5 . . ?
H74A C74 H74C 109.5 . . ?
H74B C74 H74C 109.5 . . ?
N13 C75 H75A 109.5 . . ?
N13 C75 H75B 109.5 . . ?
H75A C75 H75B 109.5 . . ?
N13 C75 H75C 109.5 . . ?
H75A C75 H75C 109.5 . . ?
H75B C75 H75C 109.5 . . ?
O14 C76 N14 125.3(8) . . ?
O14 C76 H76 117.3 . . ?
N14 C76 H76 117.3 . . ?
N14 C77 H77A 109.5 . . ?
N14 C77 H77B 109.5 . . ?
H77A C77 H77B 109.5 . . ?
N14 C77 H77C 109.5 . . ?
H77A C77 H77C 109.5 . . ?
H77B C77 H77C 109.5 . . ?
N14 C78 H78A 109.5 . . ?
N14 C78 H78B 109.5 . . ?
H78A C78 H78B 109.5 . . ?
N14 C78 H78C 109.5 . . ?
H78A C78 H78C 109.5 . . ?
H78B C78 H78C 109.5 . . ?

loop_
_geom_bond_atom_site_label_1
_geom_bond_atom_site_label_2
_geom_bond_distance
_geom_bond_site_symmetry_2
_geom_bond_publ_flag
Tb1 O9 2.291(5) . ?
Tb1 O1 2.295(5) . ?
Tb1 O5 2.302(5) . ?
Tb1 O10 2.311(5) . ?
Tb1 O13 2.328(6) . ?
Tb1 O6 2.331(5) . ?
Tb1 O2 2.331(5) . ?
O1 C1 1.277(8) . ?
N1 C1 1.368(9) . ?
N1 N2 1.410(9) . ?
N1 C5 1.427(10) . ?
C1 C2 1.415(10) . ?
Tb2 O7 2.259(5) . ?
Tb2 O11 2.284(5) . ?
Tb2 O3 2.284(5) . ?
Tb2 O14 2.329(6) . ?
Tb2 O4 2.337(5) . ?
Tb2 O12 2.359(6) . ?
Tb2 O8 2.364(5) . ?
O2 C11 1.246(8) . ?
C2 C11 1.431(11) . ?
C2 C3 1.448(10) . ?
N2 C3 1.308(11) . ?
O3 C15 1.285(9) . ?
N3 C15 1.367(10) . ?
N3 C19A 1.395(12) . ?
N3 N4 1.409(10) . ?
N3 C19 1.450(12) . ?
C3 C4 1.490(11) . ?
O4 C14 1.244(9) . ?
N4 C17 1.310(11) . ?
C4 H4B 0.9600 . ?
C4 H4C 0.9600 . ?
C4 H4D 0.9600 . ?
O5 C25 1.261(9) . ?
N5 C25 1.387(9) . ?
N5 N6 1.393(9) . ?
N5 C29A 1.403(12) . ?
N5 C29 1.429(13) . ?
C5 C10 1.361(12) . ?
C5 C6 1.387(11) . ?
O6 C35 1.251(9) . ?
N6 C27 1.328(10) . ?
C6 C7 1.368(12) . ?
C6 H6B 0.9300 . ?
O7 C39 1.289(9) . ?
N7 C39 1.372(9) . ?
N7 N8 1.404(9) . ?
N7 C43 1.417(10) . ?
C7 C8 1.376(14) . ?
C7 H7A 0.9300 . ?
O8 C38 1.249(8) . ?
N8 C41 1.328(10) . ?
C8 C9 1.382(15) . ?
C8 H8B 0.9300 . ?
O9 C49 1.279(9) . ?
N9 C49 1.361(9) . ?
N9 N10 1.402(8) . ?
N9 C53 1.414(9) . ?
C9 C10 1.385(14) . ?
C9 H9A 0.9300 . ?
O10 C59 1.258(9) . ?
N10 C51 1.312(9) . ?
C10 H10B 0.9300 . ?
O11 C63 1.287(9) . ?
C11 C12 1.501(10) . ?
N11 C63 1.369(9) . ?
N11 N12 1.391(9) . ?
N11 C67 1.438(10) . ?
O12 C62 1.248(9) . ?
N12 C65 1.320(10) . ?
C12 C13 1.520(11) . ?
C12 H12B 0.9700 . ?
C12 H12C 0.9700 . ?
O13 C73 1.246(13) . ?
C13 C14 1.502(11) . ?
C13 H13A 0.9700 . ?
C13 H13B 0.9700 . ?
N13 C73 1.301(14) . ?
N13 C74 1.441(15) . ?
N13 C75 1.451(14) . ?
O14 C76 1.234(10) . ?
C14 C16 1.425(11) . ?
N14 C76 1.305(11) . ?
N14 C78 1.456(11) . ?
N14 C77 1.470(11) . ?
C15 C16 1.402(11) . ?
C16 C17 1.436(10) . ?
C17 C18 1.483(12) . ?
C18 H18A 0.9600 . ?
C18 H18B 0.9600 . ?
C18 H18C 0.9600 . ?
C19 C20 1.3900 . ?
C19 C24 1.3900 . ?
C20 C21 1.3900 . ?
C20 H20 0.9300 . ?
C21 C22 1.3900 . ?
C21 H21 0.9300 . ?
C22 C23 1.3900 . ?
C22 H22 0.9300 . ?
C23 C24 1.3900 . ?
C23 H23 0.9300 . ?
C24 H24 0.9300 . ?
C19A C20A 1.3900 . ?
C19A C24A 1.3900 . ?
C20A C21A 1.3900 . ?
C20A H20A 0.9300 . ?
C21A C22A 1.3900 . ?
C21A H21A 0.9300 . ?
C22A C23A 1.3900 . ?
C22A H22A 0.9300 . ?
C23A C24A 1.3900 . ?
C23A H23A 0.9300 . ?
C24A H24A 0.9300 . ?
C25 C26 1.410(11) . ?
C26 C27 1.429(10) . ?
C26 C35 1.441(10) . ?
C27 C28 1.489(12) . ?
C28 H28A 0.9600 . ?
C28 H28B 0.9600 . ?
C28 H28C 0.9600 . ?
C29 C30 1.3900 . ?
C29 C34 1.3900 . ?
C30 C31 1.3900 . ?
C30 H30 0.9300 . ?
C31 C32 1.3900 . ?
C31 H31 0.9300 . ?
C32 C33 1.3900 . ?
C32 H32 0.9300 . ?
C33 C34 1.3900 . ?
C33 H33 0.9300 . ?
C34 H34 0.9300 . ?
C29A C30A 1.3900 . ?
C29A C34A 1.3900 . ?
C30A C31A 1.3900 . ?
C30A H30A 0.9300 . ?
C31A C32A 1.3900 . ?
C31A H31A 0.9300 . ?
C32A C33A 1.3900 . ?
C32A H32A 0.9300 . ?
C33A C34A 1.3900 . ?
C33A H33A 0.9300 . ?
C34A H34A 0.9300 . ?
C35 C36 1.498(10) . ?
C36 C37 1.530(10) . ?
C36 H36A 0.9700 . ?
C36 H36B 0.9700 . ?
C37 C38 1.509(10) . ?
C37 H37A 0.9700 . ?
C37 H37B 0.9700 . ?
C38 C40 1.437(10) . ?
C39 C40 1.400(10) . ?
C40 C41 1.428(10) . ?
C41 C42 1.505(11) . ?
C42 H42A 0.9600 . ?
C42 H42B 0.9600 . ?
C42 H42C 0.9600 . ?
C43 C44 1.365(11) . ?
C43 C48 1.374(12) . ?
C44 C45 1.389(13) . ?
C44 H44A 0.9300 . ?
C45 C46 1.371(14) . ?
C45 H45A 0.9300 . ?
C46 C47 1.373(15) . ?
C46 H46A 0.9300 . ?
C47 C48 1.382(15) . ?
C47 H47A 0.9300 . ?
C48 H48A 0.9300 . ?
C49 C50 1.420(10) . ?
C50 C51 1.414(10) . ?
C50 C59 1.431(10) . ?
C51 C52 1.517(11) . ?
C52 H52A 0.9600 . ?
C52 H52B 0.9600 . ?
C52 H52C 0.9600 . ?
C53 C54 1.369(11) . ?
C53 C58 1.376(11) . ?
C54 C55 1.393(12) . ?
C54 H54A 0.9300 . ?
C55 C56 1.368(13) . ?
C55 H55A 0.9300 . ?
C56 C57 1.361(13) . ?
C56 H56A 0.9300 . ?
C57 C58 1.380(11) . ?
C57 H57A 0.9300 . ?
C58 H58A 0.9300 . ?
C59 C60 1.495(10) . ?
C60 C61 1.528(10) . ?
C60 H60A 0.9700 . ?
C60 H60B 0.9700 . ?
C61 C62 1.498(10) . ?
C61 H61A 0.9700 . ?
C61 H61B 0.9700 . ?
C62 C64 1.422(10) . ?
C63 C64 1.399(11) . ?
C64 C65 1.432(10) . ?
C65 C66 1.486(12) . ?
C66 H66A 0.9600 . ?
C66 H66B 0.9600 . ?
C66 H66C 0.9600 . ?
C67 C68 1.355(12) . ?
C67 C72 1.355(11) . ?
C68 C69 1.399(12) . ?
C68 H68A 0.9300 . ?
C69 C70 1.363(12) . ?
C69 H69A 0.9300 . ?
C70 C71 1.363(14) . ?
C70 H70A 0.9300 . ?
C71 C72 1.379(13) . ?
C71 H71A 0.9300 . ?
C72 H72A 0.9300 . ?
C73 H73 0.9300 . ?
C74 H74A 0.9600 . ?
C74 H74B 0.9600 . ?
C74 H74C 0.9600 . ?
C75 H75A 0.9600 . ?
C75 H75B 0.9600 . ?
C75 H75C 0.9600 . ?
C76 H76 0.9300 . ?
C77 H77A 0.9600 . ?
C77 H77B 0.9600 . ?
C77 H77C 0.9600 . ?
C78 H78A 0.9600 . ?
C78 H78B 0.9600 . ?
C78 H78C 0.9600 . ?
